data_4066251
loop_
_publ_author_name
'Peitz, Stephan'
'Peulecke, Normen'
'Aluri, Bhaskar R.'
'M\"uller, Bernd H.'
'Spannenberg, Anke'
'Rosenthal, Uwe'
'Al-Hazmi, Mohammed H.'
'Mosa, Fuad M.'
'W\"ohl, Anina'
'M\"uller, Wolfgang'

_publ_section_title
;
 Metalation and Transmetalation Studies on Ph2PN(iPr)P(Ph)N(iPr)H for
 Selective Ethene Trimerization to 1-Hexene&#x22A5;
;
_journal_issue 21
_journal_name_full Organometallics
_journal_page_first 5263
_journal_paper_doi 10.1021/om100371f
_journal_volume 29
_journal_year 2010
_chemical_formula_sum 'C31 H39 Cr N2 P2'
_chemical_formula_weight 553.58
_chemical_name_systematic
; 
 ? 
;
_space_group_IT_number 19
_symmetry_cell_setting orthorhombic
_symmetry_space_group_name_Hall 'P 2ac 2ab'
_symmetry_space_group_name_H-M 'P 21 21 21'
_atom_sites_solution_hydrogens geom
_atom_sites_solution_primary direct
_atom_sites_solution_secondary difmap
_audit_creation_method SHELXL-97
_cell_angle_alpha 90.00
_cell_angle_beta 90.00
_cell_angle_gamma 90.00
_cell_formula_units_Z 8
_cell_length_a 9.52110(10)
_cell_length_b 16.3606(3)
_cell_length_c 37.1799(8)
_cell_measurement_reflns_used 8705
_cell_measurement_temperature 200(2)
_cell_measurement_theta_max 26.14
_cell_measurement_theta_min 2.04
_cell_volume 5791.55(17)
_computing_cell_refinement X-AREA
_computing_data_collection 'X-AREA (Stoe & Cie, 2005)'
_computing_data_reduction X-AREA
_computing_molecular_graphics 'XP in SHELXTL'
_computing_publication_material 'SHELXTL (Sheldrick, 2008)'
_computing_structure_refinement 'SHELXL-97 (Sheldrick, 2008)'
_computing_structure_solution 'SHELXS-97 (Sheldrick, 2008)'
_diffrn_ambient_temperature 200(2)
_diffrn_measured_fraction_theta_full 0.997
_diffrn_measured_fraction_theta_max 0.997
_diffrn_measurement_device_type 'STOE IPDS II'
_diffrn_measurement_method \w
_diffrn_radiation_monochromator graphite
_diffrn_radiation_source 'fine-focus sealed tube'
_diffrn_radiation_type MoK\a
_diffrn_radiation_wavelength 0.71073
_diffrn_reflns_av_R_equivalents 0.0428
_diffrn_reflns_av_sigmaI/netI 0.0484
_diffrn_reflns_limit_h_max 11
_diffrn_reflns_limit_h_min -11
_diffrn_reflns_limit_k_max 19
_diffrn_reflns_limit_k_min -19
_diffrn_reflns_limit_l_max 45
_diffrn_reflns_limit_l_min -45
_diffrn_reflns_number 61117
_diffrn_reflns_theta_full 25.63
_diffrn_reflns_theta_max 25.63
_diffrn_reflns_theta_min 1.36
_exptl_absorpt_coefficient_mu 0.528
_exptl_absorpt_correction_type none
_exptl_crystal_colour black
_exptl_crystal_density_diffrn 1.270
_exptl_crystal_density_method 'not measured'
_exptl_crystal_description prism
_exptl_crystal_F_000 2344
_exptl_crystal_size_max 0.3
_exptl_crystal_size_mid 0.2
_exptl_crystal_size_min 0.1
_refine_diff_density_max 0.322
_refine_diff_density_min -0.278
_refine_diff_density_rms 0.042
_refine_ls_abs_structure_details 'Flack H D (1983), Acta Cryst. A39, 876-881'
_refine_ls_abs_structure_Flack 0.039(12)
_refine_ls_extinction_method none
_refine_ls_goodness_of_fit_ref 0.854
_refine_ls_hydrogen_treatment constr
_refine_ls_matrix_type full
_refine_ls_number_parameters 659
_refine_ls_number_reflns 10908
_refine_ls_number_restraints 0
_refine_ls_restrained_S_all 0.854
_refine_ls_R_factor_all 0.0386
_refine_ls_R_factor_gt 0.0287
_refine_ls_shift/su_max 0.003
_refine_ls_shift/su_mean 0.000
_refine_ls_structure_factor_coef Fsqd
_refine_ls_weighting_details 'calc w=1/[\s^2^(Fo^2^)+(0.0312P)^2^+0.0000P] where P=(Fo^2^+2Fc^2^)/3'
_refine_ls_weighting_scheme calc
_refine_ls_wR_factor_gt 0.0568
_refine_ls_wR_factor_ref 0.0583
_reflns_number_gt 8777
_reflns_number_total 10908
_reflns_threshold_expression >2sigma(I)
_cod_data_source_file om100371f_si_001.cif
_cod_data_source_block 7
_cod_original_sg_symbol_H-M P2(1)2(1)2(1)
_cod_database_code 4066251

loop_
_symmetry_equiv_pos_as_xyz
'x, y, z'
'-x+1/2, -y, z+1/2'
'-x, y+1/2, -z+1/2'
'x+1/2, -y+1/2, -z'

loop_
_atom_site_label
_atom_site_type_symbol
_atom_site_fract_x
_atom_site_fract_y
_atom_site_fract_z
_atom_site_U_iso_or_equiv
_atom_site_adp_type
_atom_site_occupancy
_atom_site_symmetry_multiplicity
_atom_site_calc_flag
_atom_site_refinement_flags
C1 C 0.4417(3) 0.1302(2) 0.81079(8) 0.0545(8) Uani 1 1 d .
H1 H 0.3888 0.1738 0.8008 0.065 Uiso 1 1 calc R
C2 C 0.4604(3) 0.05256(18) 0.79552(7) 0.0427(7) Uani 1 1 d .
H2 H 0.4234 0.0345 0.7732 0.051 Uiso 1 1 calc R
C3 C 0.5421(3) 0.00715(18) 0.81873(7) 0.0426(7) Uani 1 1 d .
H3 H 0.5712 -0.0478 0.8151 0.051 Uiso 1 1 calc R
C4 C 0.5750(3) 0.0555(2) 0.84847(8) 0.0486(8) Uani 1 1 d .
H4 H 0.6290 0.0391 0.8687 0.058 Uiso 1 1 calc R
C5 C 0.5149(3) 0.1316(2) 0.84329(8) 0.0571(8) Uani 1 1 d .
H5 H 0.5222 0.1770 0.8591 0.069 Uiso 1 1 calc R
C6 C 0.3311(3) -0.12762(16) 0.89239(6) 0.0408(6) Uani 1 1 d .
H6 H 0.3218 -0.1863 0.8852 0.049 Uiso 1 1 calc R
C7 C 0.2372(3) -0.11579(18) 0.92483(7) 0.0527(8) Uani 1 1 d .
H7A H 0.2405 -0.0585 0.9324 0.079 Uiso 1 1 calc R
H7B H 0.2698 -0.1508 0.9445 0.079 Uiso 1 1 calc R
H7C H 0.1405 -0.1304 0.9185 0.079 Uiso 1 1 calc R
C8 C 0.4838(3) -0.1145(2) 0.90209(8) 0.0584(8) Uani 1 1 d .
H8A H 0.5430 -0.1278 0.8813 0.088 Uiso 1 1 calc R
H8B H 0.5089 -0.1499 0.9224 0.088 Uiso 1 1 calc R
H8C H 0.4984 -0.0572 0.9088 0.088 Uiso 1 1 calc R
C9 C 0.2721(3) -0.12604(15) 0.78936(6) 0.0324(6) Uani 1 1 d .
C10 C 0.3931(3) -0.17471(16) 0.78745(7) 0.0386(6) Uani 1 1 d .
H10 H 0.4241 -0.2033 0.8082 0.046 Uiso 1 1 calc R
C11 C 0.4678(3) -0.18150(18) 0.75577(7) 0.0475(7) Uani 1 1 d .
H11 H 0.5500 -0.2143 0.7551 0.057 Uiso 1 1 calc R
C12 C 0.4246(3) -0.14144(19) 0.72525(7) 0.0493(7) Uani 1 1 d .
H12 H 0.4769 -0.1461 0.7036 0.059 Uiso 1 1 calc R
C13 C 0.3038(3) -0.09400(18) 0.72641(7) 0.0463(7) Uani 1 1 d .
H13 H 0.2729 -0.0660 0.7055 0.056 Uiso 1 1 calc R
C14 C 0.2280(3) -0.08741(16) 0.75827(6) 0.0385(6) Uani 1 1 d .
H14 H 0.1443 -0.0558 0.7587 0.046 Uiso 1 1 calc R
C15 C -0.1008(3) -0.08136(16) 0.81876(7) 0.0377(6) Uani 1 1 d .
H15 H -0.1634 -0.0357 0.8267 0.045 Uiso 1 1 calc R
C16 C -0.1425(3) -0.15713(17) 0.84010(9) 0.0534(8) Uani 1 1 d .
H16A H -0.0890 -0.2043 0.8314 0.080 Uiso 1 1 calc R
H16B H -0.2432 -0.1674 0.8370 0.080 Uiso 1 1 calc R
H16C H -0.1221 -0.1483 0.8656 0.080 Uiso 1 1 calc R
C17 C -0.1270(3) -0.0950(2) 0.77883(8) 0.0532(8) Uani 1 1 d .
H17A H -0.1028 -0.0453 0.7655 0.080 Uiso 1 1 calc R
H17B H -0.2263 -0.1081 0.7750 0.080 Uiso 1 1 calc R
H17C H -0.0687 -0.1404 0.7703 0.080 Uiso 1 1 calc R
C18 C 0.0137(3) 0.10124(14) 0.79599(6) 0.0298(5) Uani 1 1 d .
C19 C 0.1012(3) 0.11892(17) 0.76709(7) 0.0425(7) Uani 1 1 d .
H19 H 0.1977 0.1043 0.7683 0.051 Uiso 1 1 calc R
C20 C 0.0502(3) 0.15729(19) 0.73675(7) 0.0515(8) Uani 1 1 d .
H20 H 0.1114 0.1682 0.7171 0.062 Uiso 1 1 calc R
C21 C -0.0885(3) 0.17977(17) 0.73474(7) 0.0466(7) Uani 1 1 d .
H21 H -0.1235 0.2064 0.7139 0.056 Uiso 1 1 calc R
C22 C -0.1763(3) 0.16330(16) 0.76317(7) 0.0424(7) Uani 1 1 d .
H22 H -0.2724 0.1786 0.7619 0.051 Uiso 1 1 calc R
C23 C -0.1260(3) 0.12476(16) 0.79356(7) 0.0351(6) Uani 1 1 d .
H23 H -0.1878 0.1142 0.8131 0.042 Uiso 1 1 calc R
C24 C -0.0288(2) 0.07452(14) 0.87087(6) 0.0276(5) Uani 1 1 d .
C25 C -0.0771(3) 0.01838(15) 0.89590(6) 0.0349(6) Uani 1 1 d .
H25 H -0.0509 -0.0375 0.8938 0.042 Uiso 1 1 calc R
C26 C -0.1634(3) 0.04310(19) 0.92393(6) 0.0453(7) Uani 1 1 d .
H26 H -0.1985 0.0040 0.9405 0.054 Uiso 1 1 calc R
C27 C -0.1986(3) 0.1247(2) 0.92771(7) 0.0486(7) Uani 1 1 d .
H27 H -0.2576 0.1417 0.9469 0.058 Uiso 1 1 calc R
C28 C -0.1477(3) 0.18100(18) 0.90358(7) 0.0468(7) Uani 1 1 d .
H28 H -0.1704 0.2372 0.9063 0.056 Uiso 1 1 calc R
C29 C -0.0643(3) 0.15647(15) 0.87555(7) 0.0371(6) Uani 1 1 d .
H29 H -0.0301 0.1960 0.8590 0.045 Uiso 1 1 calc R
C30 C 0.3007(3) 0.09068(15) 0.90012(6) 0.0322(6) Uani 1 1 d .
H30A H 0.2154 0.0646 0.9101 0.039 Uiso 1 1 calc R
H30B H 0.3798 0.0759 0.9161 0.039 Uiso 1 1 calc R
C31 C 0.2809(4) 0.18147(18) 0.90245(8) 0.0550(8) Uani 1 1 d .
H31A H 0.3726 0.2086 0.9010 0.082 Uiso 1 1 calc R
H31B H 0.2357 0.1953 0.9253 0.082 Uiso 1 1 calc R
H31C H 0.2217 0.1999 0.8825 0.082 Uiso 1 1 calc R
C32 C 0.6949(3) 0.48704(17) 0.90085(7) 0.0421(7) Uani 1 1 d .
H32 H 0.7334 0.5402 0.8981 0.051 Uiso 1 1 calc R
C33 C 0.7169(3) 0.43497(18) 0.93050(8) 0.0431(7) Uani 1 1 d .
H33 H 0.7709 0.4468 0.9513 0.052 Uiso 1 1 calc R
C34 C 0.6429(3) 0.36142(17) 0.92334(7) 0.0468(7) Uani 1 1 d .
H34 H 0.6398 0.3147 0.9385 0.056 Uiso 1 1 calc R
C35 C 0.5756(3) 0.36965(17) 0.89024(7) 0.0445(7) Uani 1 1 d .
H35 H 0.5182 0.3295 0.8791 0.053 Uiso 1 1 calc R
C36 C 0.6069(3) 0.44776(16) 0.87597(6) 0.0383(6) Uani 1 1 d .
H36 H 0.5746 0.4695 0.8538 0.046 Uiso 1 1 calc R
C37 C 0.4938(3) 0.61761(16) 0.97526(6) 0.0389(6) Uani 1 1 d .
H37 H 0.5373 0.5725 0.9896 0.047 Uiso 1 1 calc R
C38 C 0.3782(4) 0.6522(3) 0.99813(9) 0.0820(13) Uani 1 1 d .
H38A H 0.3336 0.6978 0.9855 0.123 Uiso 1 1 calc R
H38B H 0.4175 0.6716 1.0209 0.123 Uiso 1 1 calc R
H38C H 0.3082 0.6096 1.0029 0.123 Uiso 1 1 calc R
C39 C 0.6080(4) 0.6805(3) 0.96941(9) 0.0911(14) Uani 1 1 d .
H39A H 0.6894 0.6544 0.9581 0.137 Uiso 1 1 calc R
H39B H 0.6360 0.7038 0.9926 0.137 Uiso 1 1 calc R
H39C H 0.5727 0.7241 0.9537 0.137 Uiso 1 1 calc R
C40 C 0.4220(3) 0.62528(14) 0.87022(6) 0.0309(5) Uani 1 1 d .
C41 C 0.5536(3) 0.66161(15) 0.86585(7) 0.0366(6) Uani 1 1 d .
H41 H 0.5968 0.6878 0.8858 0.044 Uiso 1 1 calc R
C42 C 0.6217(3) 0.66025(16) 0.83330(7) 0.0407(6) Uani 1 1 d .
H42 H 0.7114 0.6852 0.8311 0.049 Uiso 1 1 calc R
C43 C 0.5620(3) 0.62334(17) 0.80383(7) 0.0427(7) Uani 1 1 d .
H43 H 0.6109 0.6218 0.7816 0.051 Uiso 1 1 calc R
C44 C 0.4303(3) 0.58849(17) 0.80683(7) 0.0413(6) Uani 1 1 d .
H44 H 0.3871 0.5636 0.7866 0.050 Uiso 1 1 calc R
C45 C 0.3617(3) 0.59022(16) 0.83983(6) 0.0369(6) Uani 1 1 d .
H45 H 0.2707 0.5667 0.8417 0.044 Uiso 1 1 calc R
C46 C 0.0504(3) 0.59731(17) 0.90493(8) 0.0429(7) Uani 1 1 d .
H46 H -0.0149 0.5529 0.9128 0.052 Uiso 1 1 calc R
C47 C 0.0202(3) 0.67134(19) 0.92845(10) 0.0675(10) Uani 1 1 d .
H47A H 0.0423 0.6583 0.9535 0.101 Uiso 1 1 calc R
H47B H -0.0793 0.6860 0.9264 0.101 Uiso 1 1 calc R
H47C H 0.0782 0.7174 0.9205 0.101 Uiso 1 1 calc R
C48 C 0.0167(3) 0.6159(2) 0.86607(8) 0.0610(9) Uani 1 1 d .
H48A H 0.0816 0.6577 0.8571 0.091 Uiso 1 1 calc R
H48B H -0.0799 0.6362 0.8642 0.091 Uiso 1 1 calc R
H48C H 0.0266 0.5661 0.8517 0.091 Uiso 1 1 calc R
C49 C 0.1221(2) 0.42906(15) 0.95109(6) 0.0280(5) Uani 1 1 d .
C50 C 0.0825(3) 0.48106(17) 0.97867(6) 0.0381(6) Uani 1 1 d .
H50 H 0.1087 0.5370 0.9777 0.046 Uiso 1 1 calc R
C51 C 0.0055(3) 0.4526(2) 1.00749(6) 0.0470(7) Uani 1 1 d .
H51 H -0.0215 0.4892 1.0261 0.056 Uiso 1 1 calc R
C52 C -0.0323(3) 0.3721(2) 1.00945(7) 0.0468(7) Uani 1 1 d .
H52 H -0.0855 0.3528 1.0293 0.056 Uiso 1 1 calc R
C53 C 0.0071(3) 0.31909(17) 0.98254(7) 0.0448(7) Uani 1 1 d .
H53 H -0.0186 0.2631 0.9839 0.054 Uiso 1 1 calc R
C54 C 0.0842(3) 0.34744(15) 0.95348(6) 0.0377(6) Uani 1 1 d .
H54 H 0.1114 0.3106 0.9350 0.045 Uiso 1 1 calc R
C55 C 0.1568(3) 0.41297(14) 0.87552(6) 0.0292(5) Uani 1 1 d .
C56 C 0.0145(3) 0.39526(15) 0.87296(6) 0.0345(6) Uani 1 1 d .
H56 H -0.0458 0.4082 0.8925 0.041 Uiso 1 1 calc R
C57 C -0.0411(3) 0.35930(16) 0.84265(6) 0.0384(6) Uani 1 1 d .
H57 H -0.1390 0.3485 0.8414 0.046 Uiso 1 1 calc R
C58 C 0.0448(3) 0.33876(17) 0.81403(7) 0.0432(7) Uani 1 1 d .
H58 H 0.0069 0.3131 0.7933 0.052 Uiso 1 1 calc R
C59 C 0.1860(3) 0.35605(18) 0.81611(7) 0.0453(7) Uani 1 1 d .
H59 H 0.2455 0.3429 0.7964 0.054 Uiso 1 1 calc R
C60 C 0.2422(3) 0.39210(16) 0.84633(6) 0.0365(6) Uani 1 1 d .
H60 H 0.3402 0.4029 0.8473 0.044 Uiso 1 1 calc R
C61 C 0.4482(3) 0.41547(16) 0.98134(6) 0.0334(6) Uani 1 1 d .
H61A H 0.3774 0.4504 0.9933 0.040 Uiso 1 1 calc R
H61B H 0.4057 0.3607 0.9782 0.040 Uiso 1 1 calc R
C62 C 0.5742(3) 0.40674(19) 1.00687(7) 0.0481(7) Uani 1 1 d .
H62A H 0.6390 0.3655 0.9974 0.072 Uiso 1 1 calc R
H62B H 0.5410 0.3899 1.0307 0.072 Uiso 1 1 calc R
H62C H 0.6229 0.4593 1.0088 0.072 Uiso 1 1 calc R
Cr1 Cr 0.33952(4) 0.03782(2) 0.849332(9) 0.02789(9) Uani 1 1 d .
Cr2 Cr 0.48624(4) 0.46436(2) 0.929818(9) 0.02835(9) Uani 1 1 d .
N1 N 0.2899(2) -0.07831(12) 0.86056(5) 0.0313(5) Uani 1 1 d .
N2 N 0.04764(19) -0.05576(11) 0.82623(5) 0.0280(4) Uani 1 1 d .
N3 N 0.4467(2) 0.58046(12) 0.94096(5) 0.0320(5) Uani 1 1 d .
N4 N 0.1970(2) 0.56588(11) 0.90994(5) 0.0302(5) Uani 1 1 d .
P1 P 0.18052(7) -0.12746(4) 0.833213(16) 0.02957(14) Uani 1 1 d .
P2 P 0.08593(6) 0.04299(4) 0.834006(14) 0.02496(12) Uani 1 1 d .
P3 P 0.33865(7) 0.63369(4) 0.914865(17) 0.03042(14) Uani 1 1 d .
P4 P 0.23280(6) 0.46597(4) 0.914381(15) 0.02676(13) Uani 1 1 d .

loop_
_atom_site_aniso_label
_atom_site_aniso_U_11
_atom_site_aniso_U_22
_atom_site_aniso_U_33
_atom_site_aniso_U_23
_atom_site_aniso_U_13
_atom_site_aniso_U_12
C1 0.0483(19) 0.0471(19) 0.068(2) 0.0246(16) 0.0164(16) -0.0054(15)
C2 0.0339(15) 0.059(2) 0.0348(13) 0.0003(13) 0.0041(11) -0.0115(14)
C3 0.0267(15) 0.0493(17) 0.0520(16) -0.0035(13) 0.0107(12) -0.0024(12)
C4 0.0248(14) 0.074(2) 0.0466(15) -0.0010(15) -0.0007(12) -0.0084(15)
C5 0.0479(19) 0.0531(19) 0.070(2) -0.0213(16) 0.0189(16) -0.0261(17)
C6 0.0507(17) 0.0326(14) 0.0390(14) 0.0062(12) -0.0038(13) 0.0074(14)
C7 0.068(2) 0.0462(18) 0.0436(16) 0.0151(13) 0.0064(15) 0.0042(16)
C8 0.0495(19) 0.069(2) 0.0570(17) 0.0113(15) -0.0139(15) 0.0130(17)
C9 0.0288(14) 0.0279(13) 0.0406(14) -0.0067(11) 0.0004(11) -0.0013(11)
C10 0.0351(15) 0.0361(15) 0.0446(15) -0.0100(12) -0.0009(12) 0.0069(12)
C11 0.0353(16) 0.0534(18) 0.0537(17) -0.0148(14) 0.0089(13) 0.0073(14)
C12 0.0416(17) 0.062(2) 0.0439(15) -0.0161(14) 0.0143(13) -0.0078(15)
C13 0.0498(19) 0.0553(18) 0.0338(14) -0.0025(13) 0.0024(13) -0.0066(15)
C14 0.0316(15) 0.0439(16) 0.0399(14) -0.0049(12) 0.0001(12) 0.0018(12)
C15 0.0247(14) 0.0354(14) 0.0529(15) -0.0141(12) 0.0031(12) -0.0026(11)
C16 0.0338(16) 0.0398(16) 0.087(2) -0.0087(15) 0.0103(15) -0.0125(13)
C17 0.0351(17) 0.067(2) 0.0571(18) -0.0267(16) -0.0018(14) -0.0039(15)
C18 0.0293(14) 0.0300(13) 0.0300(11) 0.0005(10) 0.0021(10) 0.0028(11)
C19 0.0326(15) 0.0539(18) 0.0410(14) 0.0103(13) 0.0065(12) 0.0098(13)
C20 0.0465(19) 0.069(2) 0.0389(15) 0.0220(14) 0.0116(13) 0.0143(15)
C21 0.0572(19) 0.0478(17) 0.0349(14) 0.0093(12) -0.0053(14) 0.0121(15)
C22 0.0368(16) 0.0431(16) 0.0471(15) 0.0025(12) -0.0101(13) 0.0077(13)
C23 0.0276(14) 0.0434(15) 0.0345(13) 0.0011(12) 0.0003(10) -0.0019(12)
C24 0.0233(13) 0.0298(13) 0.0298(12) -0.0006(10) -0.0017(10) 0.0019(10)
C25 0.0364(14) 0.0361(15) 0.0320(12) 0.0002(10) -0.0006(11) -0.0022(12)
C26 0.0434(16) 0.0631(19) 0.0293(12) 0.0030(14) 0.0056(11) -0.0071(16)
C27 0.0356(16) 0.076(2) 0.0345(14) -0.0162(15) 0.0066(12) 0.0087(15)
C28 0.0453(17) 0.0457(17) 0.0493(16) -0.0130(14) 0.0025(14) 0.0140(14)
C29 0.0396(16) 0.0332(15) 0.0384(14) -0.0025(11) 0.0051(12) 0.0056(12)
C30 0.0316(14) 0.0379(14) 0.0271(12) -0.0012(11) -0.0050(11) 0.0004(11)
C31 0.058(2) 0.0493(18) 0.0573(18) -0.0095(14) 0.0024(15) 0.0034(16)
C32 0.0247(14) 0.0503(17) 0.0513(16) 0.0042(13) 0.0097(12) 0.0057(12)
C33 0.0221(14) 0.0618(19) 0.0455(15) 0.0035(14) 0.0019(12) 0.0120(13)
C34 0.0466(17) 0.0424(16) 0.0515(17) 0.0067(14) 0.0135(13) 0.0257(15)
C35 0.0448(17) 0.0370(16) 0.0516(16) -0.0073(13) 0.0118(13) 0.0096(14)
C36 0.0343(15) 0.0467(17) 0.0339(12) -0.0017(12) 0.0106(11) 0.0093(13)
C37 0.0419(16) 0.0376(15) 0.0371(13) -0.0047(11) -0.0058(12) -0.0012(13)
C38 0.073(3) 0.113(3) 0.061(2) -0.051(2) -0.0050(18) 0.011(2)
C39 0.099(3) 0.111(3) 0.063(2) -0.008(2) -0.014(2) -0.068(3)
C40 0.0277(14) 0.0261(13) 0.0389(13) 0.0029(11) -0.0021(11) 0.0026(11)
C41 0.0363(16) 0.0325(15) 0.0412(14) 0.0017(11) -0.0020(11) 0.0004(12)
C42 0.0324(15) 0.0405(15) 0.0493(15) 0.0084(13) 0.0099(12) -0.0040(12)
C43 0.0422(17) 0.0447(16) 0.0414(14) 0.0069(13) 0.0110(12) 0.0047(14)
C44 0.0409(17) 0.0465(16) 0.0366(13) 0.0005(12) -0.0033(12) 0.0002(13)
C45 0.0322(15) 0.0403(15) 0.0380(14) 0.0063(11) -0.0029(11) -0.0015(12)
C46 0.0237(15) 0.0376(16) 0.0674(18) 0.0096(13) 0.0015(13) 0.0015(12)
C47 0.0364(18) 0.0479(18) 0.118(3) -0.0078(19) 0.0143(19) 0.0191(15)
C48 0.0344(17) 0.066(2) 0.082(2) 0.0339(18) -0.0070(16) 0.0068(16)
C49 0.0227(13) 0.0314(13) 0.0298(12) 0.0008(10) 0.0005(10) 0.0015(10)
C50 0.0373(15) 0.0424(16) 0.0346(13) -0.0061(11) 0.0038(12) -0.0040(13)
C51 0.0435(16) 0.068(2) 0.0301(12) -0.0079(13) 0.0095(12) -0.0003(17)
C52 0.0415(17) 0.070(2) 0.0292(13) 0.0102(13) 0.0053(12) -0.0071(15)
C53 0.0506(18) 0.0403(16) 0.0435(15) 0.0118(12) 0.0061(14) -0.0050(14)
C54 0.0468(16) 0.0315(15) 0.0347(13) 0.0016(11) 0.0029(12) 0.0048(13)
C55 0.0302(14) 0.0275(12) 0.0298(12) 0.0025(10) 0.0022(10) -0.0002(11)
C56 0.0305(14) 0.0374(14) 0.0356(13) 0.0004(11) 0.0040(11) 0.0039(12)
C57 0.0327(15) 0.0408(15) 0.0416(15) 0.0071(12) -0.0042(12) -0.0057(12)
C58 0.0507(19) 0.0444(17) 0.0345(14) 0.0008(12) -0.0066(13) -0.0058(13)
C59 0.0453(18) 0.0583(18) 0.0323(13) -0.0056(13) 0.0078(12) -0.0016(14)
C60 0.0289(14) 0.0453(16) 0.0353(13) -0.0032(12) 0.0028(11) -0.0039(11)
C61 0.0275(14) 0.0379(15) 0.0349(13) 0.0050(11) 0.0015(11) 0.0061(11)
C62 0.0412(17) 0.0603(19) 0.0429(15) 0.0093(13) 0.0000(13) 0.0077(15)
Cr1 0.0244(2) 0.0305(2) 0.02881(18) -0.00060(18) 0.00036(15) -0.00129(19)
Cr2 0.0228(2) 0.0296(2) 0.03260(19) 0.00093(18) 0.00289(16) 0.00399(18)
N1 0.0304(12) 0.0320(11) 0.0315(10) 0.0030(8) -0.0009(9) 0.0042(9)
N2 0.0208(10) 0.0265(11) 0.0368(10) -0.0036(8) 0.0007(8) 0.0000(8)
N3 0.0307(12) 0.0336(11) 0.0318(10) -0.0027(9) -0.0007(9) 0.0001(9)
N4 0.0204(10) 0.0297(11) 0.0405(11) 0.0039(9) 0.0028(9) 0.0043(8)
P1 0.0294(4) 0.0251(3) 0.0342(3) -0.0011(3) 0.0039(3) 0.0019(3)
P2 0.0229(3) 0.0256(3) 0.0264(3) 0.0003(3) 0.0011(2) 0.0004(3)
P3 0.0271(3) 0.0266(3) 0.0375(3) 0.0010(3) 0.0025(3) 0.0013(3)
P4 0.0225(3) 0.0284(3) 0.0293(3) 0.0003(3) 0.0036(2) 0.0015(3)

loop_
_atom_type_symbol
_atom_type_description
_atom_type_scat_dispersion_real
_atom_type_scat_dispersion_imag
_atom_type_scat_source
C C 0.0033 0.0016 'International Tables Vol C Tables 4.2.6.8 and 6.1.1.4'
H H 0.0000 0.0000 'International Tables Vol C Tables 4.2.6.8 and 6.1.1.4'
N N 0.0061 0.0033 'International Tables Vol C Tables 4.2.6.8 and 6.1.1.4'
P P 0.1023 0.0942 'International Tables Vol C Tables 4.2.6.8 and 6.1.1.4'
Cr Cr 0.3209 0.6236 'International Tables Vol C Tables 4.2.6.8 and 6.1.1.4'

loop_
_geom_angle_atom_site_label_1
_geom_angle_atom_site_label_2
_geom_angle_atom_site_label_3
_geom_angle
C5 C1 C2 107.6(3)
C5 C1 Cr1 71.48(16)
C2 C1 Cr1 73.21(16)
C3 C2 C1 107.8(2)
C3 C2 Cr1 71.60(14)
C1 C2 Cr1 71.45(15)
C2 C3 C4 108.5(3)
C2 C3 Cr1 73.63(15)
C4 C3 Cr1 70.82(15)
C5 C4 C3 107.9(3)
C5 C4 Cr1 72.97(17)
C3 C4 Cr1 73.53(15)
C4 C5 C1 108.2(3)
C4 C5 Cr1 71.56(16)
C1 C5 Cr1 73.03(16)
N1 C6 C8 111.5(2)
N1 C6 C7 114.2(2)
C8 C6 C7 111.1(2)
C14 C9 C10 117.8(2)
C14 C9 P1 126.86(19)
C10 C9 P1 115.14(19)
C11 C10 C9 120.8(3)
C12 C11 C10 120.8(3)
C11 C12 C13 119.3(3)
C12 C13 C14 120.0(3)
C9 C14 C13 121.2(3)
N2 C15 C17 112.1(2)
N2 C15 C16 112.1(2)
C17 C15 C16 110.2(2)
C23 C18 C19 117.8(2)
C23 C18 P2 123.53(18)
C19 C18 P2 118.55(19)
C20 C19 C18 121.1(3)
C21 C20 C19 120.3(3)
C20 C21 C22 119.4(2)
C21 C22 C23 120.6(3)
C22 C23 C18 120.9(2)
C25 C24 C29 118.3(2)
C25 C24 P2 120.98(18)
C29 C24 P2 120.68(18)
C24 C25 C26 120.5(2)
C27 C26 C25 120.1(3)
C28 C27 C26 119.7(2)
C29 C28 C27 120.3(3)
C28 C29 C24 121.1(2)
C31 C30 Cr1 118.67(18)
C36 C32 C33 109.1(3)
C36 C32 Cr2 73.64(14)
C33 C32 Cr2 70.31(14)
C32 C33 C34 107.0(2)
C32 C33 Cr2 73.54(15)
C34 C33 Cr2 72.21(15)
C35 C34 C33 108.2(3)
C35 C34 Cr2 73.69(15)
C33 C34 Cr2 71.10(14)
C34 C35 C36 108.7(3)
C34 C35 Cr2 70.75(15)
C36 C35 Cr2 73.11(14)
C32 C36 C35 107.0(2)
C32 C36 Cr2 70.95(14)
C35 C36 Cr2 71.24(14)
N3 C37 C38 114.8(2)
N3 C37 C39 111.9(2)
C38 C37 C39 110.6(3)
C45 C40 C41 116.9(2)
C45 C40 P3 125.71(19)
C41 C40 P3 117.32(18)
C42 C41 C40 121.3(2)
C41 C42 C43 121.0(2)
C42 C43 C44 119.5(2)
C43 C44 C45 119.3(3)
C44 C45 C40 122.1(2)
N4 C46 C48 112.7(2)
N4 C46 C47 112.2(2)
C48 C46 C47 110.4(3)
C50 C49 C54 118.3(2)
C50 C49 P4 120.48(19)
C54 C49 P4 121.09(18)
C51 C50 C49 120.9(3)
C52 C51 C50 120.4(3)
C51 C52 C53 119.8(2)
C52 C53 C54 120.0(3)
C49 C54 C53 120.7(2)
C56 C55 C60 117.6(2)
C56 C55 P4 122.51(18)
C60 C55 P4 119.85(19)
C57 C56 C55 121.3(2)
C56 C57 C58 120.4(2)
C59 C58 C57 119.0(2)
C58 C59 C60 120.9(2)
C59 C60 C55 120.8(2)
C62 C61 Cr2 117.58(18)
N1 Cr1 C30 99.27(9)
N1 Cr1 C4 111.01(10)
C30 Cr1 C4 97.70(10)
N1 Cr1 C5 146.35(11)
C30 Cr1 C5 86.60(10)
C4 Cr1 C5 35.47(11)
N1 Cr1 C3 95.40(9)
C30 Cr1 C3 132.90(10)
C4 Cr1 C3 35.66(10)
C5 Cr1 C3 58.83(11)
N1 Cr1 C1 148.62(10)
C30 Cr1 C1 111.28(11)
C4 Cr1 C1 59.15(11)
C5 Cr1 C1 35.49(11)
C3 Cr1 C1 58.59(11)
N1 Cr1 C2 113.29(9)
C30 Cr1 C2 144.70(10)
C4 Cr1 C2 58.85(10)
C5 Cr1 C2 58.78(10)
C3 Cr1 C2 34.77(9)
C1 Cr1 C2 35.34(10)
N1 Cr1 P2 81.42(6)
C30 Cr1 P2 91.20(7)
C4 Cr1 P2 163.13(8)
C5 Cr1 P2 131.85(10)
C3 Cr1 P2 135.34(7)
C1 Cr1 P2 104.25(8)
C2 Cr1 P2 106.31(7)
N3 Cr2 C61 98.12(9)
N3 Cr2 C33 112.87(10)
C61 Cr2 C33 94.38(10)
N3 Cr2 C34 149.51(10)
C61 Cr2 C34 85.84(10)
C33 Cr2 C34 36.68(10)
N3 Cr2 C32 96.20(9)
C61 Cr2 C32 129.64(10)
C33 Cr2 C32 36.16(9)
C34 Cr2 C32 59.91(10)
N3 Cr2 C35 148.26(9)
C61 Cr2 C35 112.92(10)
C33 Cr2 C35 60.11(11)
C34 Cr2 C35 35.56(10)
C32 Cr2 C35 59.16(10)
N3 Cr2 C36 112.72(9)
C61 Cr2 C36 145.45(10)
C33 Cr2 C36 60.12(10)
C34 Cr2 C36 59.69(9)
C32 Cr2 C36 35.41(9)
C35 Cr2 C36 35.65(9)
N3 Cr2 P4 81.55(6)
C61 Cr2 P4 92.72(7)
C33 Cr2 P4 162.77(8)
C34 Cr2 P4 128.65(9)
C32 Cr2 P4 137.17(7)
C35 Cr2 P4 102.65(8)
C36 Cr2 P4 106.44(7)
C6 N1 P1 112.94(17)
C6 N1 Cr1 128.29(16)
P1 N1 Cr1 118.64(10)
C15 N2 P2 120.30(15)
C15 N2 P1 121.54(15)
P2 N2 P1 117.60(11)
C37 N3 P3 118.36(16)
C37 N3 Cr2 121.05(15)
P3 N3 Cr2 119.92(11)
C46 N4 P4 122.37(17)
C46 N4 P3 120.76(16)
P4 N4 P3 116.70(11)
N1 P1 N2 102.71(9)
N1 P1 C9 103.76(11)
N2 P1 C9 101.66(10)
N2 P2 C24 105.70(10)
N2 P2 C18 106.55(10)
C24 P2 C18 101.93(10)
N2 P2 Cr1 102.57(7)
C24 P2 Cr1 114.78(7)
C18 P2 Cr1 123.92(8)
N3 P3 N4 101.84(10)
N3 P3 C40 102.72(10)
N4 P3 C40 100.92(10)
N4 P4 C49 106.17(10)
N4 P4 C55 107.64(10)
C49 P4 C55 101.81(11)
N4 P4 Cr2 103.34(7)
C49 P4 Cr2 112.63(8)
C55 P4 Cr2 124.12(8)

loop_
_geom_bond_atom_site_label_1
_geom_bond_atom_site_label_2
_geom_bond_distance
C1 C5 1.395(4)
C1 C2 1.402(4)
C1 Cr1 2.298(3)
C2 C3 1.379(4)
C2 Cr1 2.321(2)
C3 C4 1.395(4)
C3 Cr1 2.295(2)
C4 C5 1.383(4)
C4 Cr1 2.260(3)
C5 Cr1 2.278(3)
C6 N1 1.485(3)
C6 C8 1.513(4)
C6 C7 1.514(4)
C9 C14 1.383(3)
C9 C10 1.403(3)
C9 P1 1.849(2)
C10 C11 1.380(4)
C11 C12 1.373(4)
C12 C13 1.388(4)
C13 C14 1.392(4)
C15 N2 1.500(3)
C15 C17 1.522(4)
C15 C16 1.525(4)
C18 C23 1.387(4)
C18 C19 1.390(3)
C18 P2 1.838(2)
C19 C20 1.379(4)
C20 C21 1.373(4)
C21 C22 1.374(4)
C22 C23 1.380(3)
C24 C25 1.386(3)
C24 C29 1.394(3)
C24 P2 1.827(2)
C25 C26 1.388(3)
C26 C27 1.383(4)
C27 C28 1.374(4)
C28 C29 1.370(4)
C30 C31 1.500(4)
C30 Cr1 2.109(2)
C32 C36 1.403(4)
C32 C33 1.409(4)
C32 Cr2 2.290(3)
C33 C34 1.419(4)
C33 Cr2 2.248(2)
C34 C35 1.394(4)
C34 Cr2 2.262(2)
C35 C36 1.416(4)
C35 Cr2 2.300(3)
C36 Cr2 2.324(2)
C37 N3 1.482(3)
C37 C38 1.501(4)
C37 C39 1.513(4)
C40 C45 1.391(3)
C40 C41 1.396(3)
C40 P3 1.845(2)
C41 C42 1.373(4)
C42 C43 1.374(4)
C43 C44 1.382(4)
C44 C45 1.390(3)
C46 N4 1.499(3)
C46 C48 1.511(4)
C46 C47 1.521(4)
C49 C50 1.385(3)
C49 C54 1.386(3)
C49 P4 1.827(2)
C50 C51 1.379(4)
C51 C52 1.368(4)
C52 C53 1.376(4)
C53 C54 1.386(4)
C55 C56 1.389(4)
C55 C60 1.398(3)
C55 P4 1.834(2)
C56 C57 1.377(3)
C57 C58 1.383(4)
C58 C59 1.375(4)
C59 C60 1.377(3)
C61 C62 1.536(4)
C61 Cr2 2.107(2)
Cr1 N1 2.002(2)
Cr1 P2 2.4822(7)
Cr2 N3 1.980(2)
Cr2 P4 2.4805(7)
N1 P1 1.663(2)
N2 P2 1.6813(19)
N2 P1 1.7448(19)
N3 P3 1.661(2)
N4 P4 1.678(2)
N4 P3 1.756(2)
